data_1546321
loop_
_publ_author_name
'Toma, Ana M.'
'Ra\,t, Ciprian I.'
'Pavel, Octavian D.'
'Hardacre, Christopher'
'R\"uffer, Tobias'
'Lang, Heinrich'
'Mehring, Michael'
'Silvestru, Anca'
'P\^arvulescu, Vasile I.'

_publ_section_title
;
 Heterocyclic bismuth(iii) compounds with transannular N\\rightarrow Bi
 interactions as catalysts for the oxidation of thiophenol to
 diphenyldisulfide
;
_journal_name_full 'Catal. Sci. Technol.'
_journal_paper_doi 10.1039/C7CY00521K
_journal_year 2017
_chemical_formula_moiety 'C21 H19 Bi N2 O3'
_chemical_formula_sum 'C21 H19 Bi N2 O3'
_chemical_formula_weight 556.36
_space_group_crystal_system triclinic
_space_group_IT_number 2
_space_group_name_Hall '-P 1'
_space_group_name_H-M_alt 'P -1'
_symmetry_space_group_name_Hall '-P 1'
_symmetry_space_group_name_H-M 'P -1'
_atom_sites_solution_hydrogens geom
_audit_creation_method SHELXL-2014/7
_audit_update_record
;
2017-02-21 deposited with the CCDC.
2017-06-14 downloaded from the CCDC.
;
_cell_angle_alpha 91.790(4)
_cell_angle_beta 104.227(4)
_cell_angle_gamma 93.993(4)
_cell_formula_units_Z 4
_cell_length_a 9.6340(4)
_cell_length_b 10.1839(6)
_cell_length_c 19.5747(10)
_cell_measurement_reflns_used 6510
_cell_measurement_temperature 110
_cell_measurement_theta_max 27.8400
_cell_measurement_theta_min 3.4720
_cell_volume 1854.76(17)
_computing_cell_refinement
;
CrysAlisPro, Agilent Technologies,
Version 1.171.36.28 (release 01-02-2013 CrysAlis171 .NET)
(compiled Feb  1 2013,16:14:44)
;
_computing_data_collection
;
CrysAlisPro, Agilent Technologies,
Version 1.171.36.28 (release 01-02-2013 CrysAlis171 .NET)
(compiled Feb  1 2013,16:14:44)
;
_computing_data_reduction
;
CrysAlisPro, Agilent Technologies,
Version 1.171.36.28 (release 01-02-2013 CrysAlis171 .NET)
(compiled Feb  1 2013,16:14:44)
;
_computing_molecular_graphics
;Brandenburg, K. [or Brandenburg, K. & Putz, H., or Brandenburg, K. & Berndt,
 M.] (1999). DIAMOND. Crystal Impact GbR, Bonn, Germany.
;
_computing_publication_material
; Allen, F. H., Johnson, O., Shields, G. P., Smith, B. R. & Towler, M. (2004).
 J. Appl. Cryst. 37, 335-338.
;
_computing_structure_refinement 'SHELXL-2013 (Sheldrick, 2013)'
_computing_structure_solution 'SHELXS-2013 (Sheldrick, 2013)'
_diffrn_ambient_temperature 110
_diffrn_measured_fraction_theta_full 0.998
_diffrn_measured_fraction_theta_max 0.998
_diffrn_measurement_device_type 'oxford gemini s'
_diffrn_measurement_method '\w scans'
_diffrn_radiation_type MoK\a
_diffrn_radiation_wavelength 0.71073
_diffrn_reflns_av_R_equivalents 0.0293
_diffrn_reflns_av_unetI/netI 0.0463
_diffrn_reflns_Laue_measured_fraction_full 0.998
_diffrn_reflns_Laue_measured_fraction_max 0.998
_diffrn_reflns_limit_h_max 11
_diffrn_reflns_limit_h_min -11
_diffrn_reflns_limit_k_max 9
_diffrn_reflns_limit_k_min -12
_diffrn_reflns_limit_l_max 23
_diffrn_reflns_limit_l_min -23
_diffrn_reflns_number 13118
_diffrn_reflns_point_group_measured_fraction_full 0.998
_diffrn_reflns_point_group_measured_fraction_max 0.998
_diffrn_reflns_theta_full 25.000
_diffrn_reflns_theta_max 25.000
_diffrn_reflns_theta_min 3.014
_exptl_absorpt_coefficient_mu 9.530
_exptl_absorpt_correction_T_max 1.00000
_exptl_absorpt_correction_T_min 0.52543
_exptl_absorpt_correction_type multi-scan
_exptl_absorpt_process_details
;
CrysAlisPro, Agilent Technologies,
Version 1.171.36.28 (release 01-02-2013 CrysAlis171 .NET)
(compiled Feb  1 2013,16:14:44)
Empirical absorption correction using spherical harmonics,
 implemented in SCALE3 ABSPACK scaling algorithm.
;
_exptl_crystal_colour colourless
_exptl_crystal_density_diffrn 1.992
_exptl_crystal_description block
_exptl_crystal_F_000 1064
_exptl_crystal_size_max 0.36
_exptl_crystal_size_mid 0.34
_exptl_crystal_size_min 0.28
_refine_diff_density_max 5.518
_refine_diff_density_min -5.318
_refine_diff_density_rms 0.200
_refine_ls_extinction_method none
_refine_ls_goodness_of_fit_ref 1.075
_refine_ls_hydrogen_treatment constr
_refine_ls_number_parameters 475
_refine_ls_number_reflns 6521
_refine_ls_number_restraints 0
_refine_ls_restrained_S_all 1.075
_refine_ls_R_factor_all 0.0560
_refine_ls_R_factor_gt 0.0459
_refine_ls_shift/su_max 0.003
_refine_ls_shift/su_mean 0.000
_refine_ls_weighting_details 'w=1/[\s^2^(Fo^2^)+32.6319P] where P=(Fo^2^+2Fc^2^)/3'
_refine_ls_wR_factor_gt 0.0891
_refine_ls_wR_factor_ref 0.0933
_reflns_Friedel_coverage 0.000
_reflns_number_gt 5615
_reflns_number_total 6521
_reflns_threshold_expression 'I > 2\s(I)'
_cod_data_source_file c7cy00521k2.cif
_cod_data_source_block shelx
_cod_database_code 1546321
_shelx_shelxl_version_number 2014/7
_shelx_space_group_comment
;
The symmetry employed for this shelxl refinement is uniquely defined
by the following loop, which should always be used as a source of
symmetry information in preference to the above space-group names.
They are only intended as comments.
;
_exptl_absorpt_special_details
;
 ?
;
_shelxl_version_number 2013-4

loop_
_space_group_symop_operation_xyz
'x, y, z'
'-x, -y, -z'

loop_
_atom_site_label
_atom_site_type_symbol
_atom_site_fract_x
_atom_site_fract_y
_atom_site_fract_z
_atom_site_U_iso_or_equiv
_atom_site_adp_type
_atom_site_occupancy
_atom_site_site_symmetry_order
_atom_site_calc_flag
_atom_site_refinement_flags_posn
_atom_site_refinement_flags_adp
C14 C 0.2388(9) 0.8405(9) 0.2798(5) 0.025(2) Uani 1 1 d . .
C13 C 0.1554(10) 0.9069(10) 0.2266(5) 0.029(2) Uani 1 1 d . .
H13 H 0.1812 0.9949 0.2210 0.035 Uiso 1 1 calc R U
C12 C 0.0327(10) 0.8439(11) 0.1812(5) 0.033(2) Uani 1 1 d . .
H12 H -0.0253 0.8905 0.1467 0.039 Uiso 1 1 calc R U
C11 C -0.0018(10) 0.7140(11) 0.1875(5) 0.032(2) Uani 1 1 d . .
H11 H -0.0823 0.6713 0.1565 0.039 Uiso 1 1 calc R U
C10 C 0.0817(10) 0.6448(10) 0.2398(6) 0.031(2) Uani 1 1 d . .
H10 H 0.0579 0.5556 0.2434 0.037 Uiso 1 1 calc R U
C9 C 0.2021(9) 0.7086(10) 0.2874(5) 0.029(2) Uani 1 1 d . .
C8 C 0.2790(10) 0.6357(10) 0.3496(6) 0.032(2) Uani 1 1 d . .
H8A H 0.2260 0.6386 0.3858 0.038 Uiso 1 1 calc R U
H8B H 0.2800 0.5441 0.3349 0.038 Uiso 1 1 calc R U
C7 C 0.4615(10) 0.6954(10) 0.4585(6) 0.033(2) Uani 1 1 d . .
H7A H 0.5630 0.7192 0.4783 0.040 Uiso 1 1 calc R U
H7B H 0.4389 0.6085 0.4737 0.040 Uiso 1 1 calc R U
C6 C 0.3753(10) 0.7930(10) 0.4857(5) 0.029(2) Uani 1 1 d . .
C5 C 0.3248(10) 0.7725(11) 0.5450(5) 0.032(2) Uani 1 1 d . .
H5 H 0.3451 0.6961 0.5691 0.039 Uiso 1 1 calc R U
C4 C 0.2447(11) 0.8624(12) 0.5699(6) 0.042(3) Uani 1 1 d . .
H4 H 0.2114 0.8474 0.6099 0.050 Uiso 1 1 calc R U
C3 C 0.2163(11) 0.9740(12) 0.5334(6) 0.041(3) Uani 1 1 d . .
H3 H 0.1612 1.0343 0.5490 0.049 Uiso 1 1 calc R U
C2 C 0.2665(10) 1.0012(11) 0.4737(6) 0.038(3) Uani 1 1 d . .
H2 H 0.2474 1.0785 0.4503 0.046 Uiso 1 1 calc R U
C1 C 0.3478(9) 0.9063(10) 0.4505(5) 0.027(2) Uani 1 1 d . .
C15 C 0.5301(10) 0.6092(10) 0.3535(6) 0.035(3) Uani 1 1 d . .
H15A H 0.5012 0.6048 0.3023 0.042 Uiso 1 1 calc R U
H15B H 0.5193 0.5203 0.3689 0.042 Uiso 1 1 calc R U
C16 C 0.6873(10) 0.6584(10) 0.3768(5) 0.028(2) Uani 1 1 d . .
C21 C 0.7461(10) 0.7406(9) 0.3335(5) 0.025(2) Uani 1 1 d . .
H21 H 0.6879 0.7685 0.2921 0.030 Uiso 1 1 calc R U
C20 C 0.8922(10) 0.7805(10) 0.3525(5) 0.029(2) Uani 1 1 d . .
H20 H 0.9321 0.8326 0.3230 0.035 Uiso 1 1 calc R U
C19 C 0.9776(10) 0.7432(10) 0.4148(5) 0.027(2) Uani 1 1 d . .
H19 H 1.0744 0.7729 0.4285 0.032 Uiso 1 1 calc R U
C18 C 0.9187(10) 0.6618(11) 0.4567(5) 0.033(2) Uani 1 1 d . .
H18 H 0.9770 0.6353 0.4984 0.040 Uiso 1 1 calc R U
C17 C 0.7748(10) 0.6184(10) 0.4381(5) 0.028(2) Uani 1 1 d . .
H17 H 0.7371 0.5624 0.4668 0.034 Uiso 1 1 calc R U
C22 C 0.7561(9) 0.1974(9) 0.2265(4) 0.0178(19) Uani 1 1 d . .
C23 C 0.8683(9) 0.1201(9) 0.2544(4) 0.0193(19) Uani 1 1 d . .
H23 H 0.8662 0.0336 0.2373 0.023 Uiso 1 1 calc R U
C24 C 0.9832(10) 0.1735(10) 0.3080(5) 0.029(2) Uani 1 1 d . .
H24 H 1.0591 0.1228 0.3263 0.034 Uiso 1 1 calc R U
C25 C 0.9853(10) 0.3004(10) 0.3338(5) 0.027(2) Uani 1 1 d . .
H25 H 1.0627 0.3352 0.3697 0.032 Uiso 1 1 calc R U
C26 C 0.8730(10) 0.3775(10) 0.3070(5) 0.029(2) Uani 1 1 d . .
H26 H 0.8739 0.4630 0.3252 0.035 Uiso 1 1 calc R U
C27 C 0.7588(9) 0.3248(9) 0.2522(5) 0.0194(19) Uani 1 1 d . .
C28 C 0.6376(10) 0.4085(9) 0.2190(5) 0.024(2) Uani 1 1 d . .
H28A H 0.5567 0.3912 0.2395 0.029 Uiso 1 1 calc R U
H28B H 0.6698 0.5013 0.2274 0.029 Uiso 1 1 calc R U
C29 C 0.7139(9) 0.4147(8) 0.1088(5) 0.0187(19) Uani 1 1 d . .
H29A H 0.8049 0.4157 0.1438 0.022 Uiso 1 1 calc R U
H29B H 0.7029 0.5031 0.0923 0.022 Uiso 1 1 calc R U
C30 C 0.7142(9) 0.3210(9) 0.0480(4) 0.0172(18) Uani 1 1 d . .
C31 C 0.7692(9) 0.3644(9) -0.0077(5) 0.023(2) Uani 1 1 d . .
H31 H 0.7997 0.4527 -0.0089 0.027 Uiso 1 1 calc R U
C32 C 0.7781(10) 0.2771(10) -0.0604(5) 0.027(2) Uani 1 1 d . .
H32 H 0.8135 0.3068 -0.0978 0.033 Uiso 1 1 calc R U
C33 C 0.7349(9) 0.1446(10) -0.0589(5) 0.026(2) Uani 1 1 d . .
H33 H 0.7421 0.0857 -0.0950 0.032 Uiso 1 1 calc R U
C34 C 0.6808(9) 0.0999(9) -0.0032(5) 0.022(2) Uani 1 1 d . .
H34 H 0.6521 0.0112 -0.0017 0.027 Uiso 1 1 calc R U
C35 C 0.6705(9) 0.1888(9) 0.0495(4) 0.0176(19) Uani 1 1 d . .
C36 C 0.4616(9) 0.4372(9) 0.1053(5) 0.022(2) Uani 1 1 d . .
H36A H 0.4662 0.4529 0.0573 0.027 Uiso 1 1 calc R U
H36B H 0.4607 0.5220 0.1290 0.027 Uiso 1 1 calc R U
C37 C 0.3233(9) 0.3568(8) 0.1033(5) 0.0199(19) Uani 1 1 d . .
C42 C 0.2630(10) 0.2694(9) 0.0468(5) 0.028(2) Uani 1 1 d . .
H42 H 0.3076 0.2608 0.0099 0.034 Uiso 1 1 calc R U
C41 C 0.1358(10) 0.1941(10) 0.0448(6) 0.034(3) Uani 1 1 d . .
H41 H 0.0955 0.1357 0.0064 0.041 Uiso 1 1 calc R U
C40 C 0.0685(10) 0.2051(11) 0.0994(6) 0.037(3) Uani 1 1 d . .
H40 H -0.0162 0.1543 0.0983 0.045 Uiso 1 1 calc R U
C39 C 0.1287(11) 0.2918(11) 0.1548(6) 0.036(3) Uani 1 1 d . .
H39 H 0.0844 0.2992 0.1918 0.044 Uiso 1 1 calc R U
C38 C 0.2533(10) 0.3690(10) 0.1576(5) 0.027(2) Uani 1 1 d . .
H38 H 0.2908 0.4291 0.1955 0.032 Uiso 1 1 calc R U
N1 N 0.4308(8) 0.6917(8) 0.3807(4) 0.0256(18) Uani 1 1 d . .
N2 N 0.3807(11) 1.2028(10) 0.3169(6) 0.0463(12) Uani 1 1 d . .
N3 N 0.5940(7) 0.3742(7) 0.1418(4) 0.0201(16) Uani 1 1 d . .
N4 N 0.6201(9) -0.1594(8) 0.1534(5) 0.030(2) Uani 1 1 d . .
O1 O 0.3341(9) 1.1317(9) 0.3545(5) 0.054(2) Uani 1 1 d . .
O2 O 0.3725(8) 1.3275(8) 0.3262(4) 0.0463(12) Uani 1 1 d . .
O3 O 0.4424(8) 1.1642(8) 0.2739(4) 0.0463(12) Uani 1 1 d . .
O4 O 0.6702(7) -0.0731(7) 0.1218(4) 0.0289(15) Uani 1 1 d . .
O5 O 0.5495(8) -0.1298(7) 0.1973(4) 0.0391(18) Uani 1 1 d . .
O6 O 0.6385(8) -0.2764(7) 0.1405(5) 0.044(2) Uani 1 1 d . .
Bi1 Bi 0.43995(4) 0.92771(4) 0.35459(2) 0.03044(12) Uani 1 1 d . .
Bi2 Bi 0.56682(3) 0.13252(3) 0.13684(2) 0.01695(10) Uani 1 1 d . .

loop_
_atom_site_aniso_label
_atom_site_aniso_U_11
_atom_site_aniso_U_22
_atom_site_aniso_U_33
_atom_site_aniso_U_23
_atom_site_aniso_U_13
_atom_site_aniso_U_12
C14 0.015(4) 0.026(5) 0.033(6) -0.012(4) 0.003(4) 0.001(4)
C13 0.027(5) 0.036(6) 0.027(5) -0.012(4) 0.011(4) 0.006(4)
C12 0.026(5) 0.049(7) 0.026(6) -0.012(5) 0.011(4) 0.007(5)
C11 0.023(5) 0.041(7) 0.033(6) -0.017(5) 0.011(4) -0.001(4)
C10 0.019(5) 0.032(6) 0.043(6) -0.016(5) 0.014(5) -0.001(4)
C9 0.016(5) 0.034(6) 0.040(6) -0.011(5) 0.015(4) 0.006(4)
C8 0.018(5) 0.023(5) 0.057(7) -0.008(5) 0.017(5) 0.000(4)
C7 0.020(5) 0.031(6) 0.050(7) 0.006(5) 0.009(5) 0.008(4)
C6 0.019(5) 0.033(6) 0.035(6) -0.003(5) 0.005(4) 0.001(4)
C5 0.020(5) 0.044(7) 0.031(6) -0.014(5) 0.006(4) -0.004(4)
C4 0.028(6) 0.056(8) 0.038(7) -0.014(6) 0.004(5) 0.001(5)
C3 0.022(5) 0.063(8) 0.038(7) -0.030(6) 0.012(5) 0.002(5)
C2 0.017(5) 0.038(6) 0.049(7) -0.023(5) -0.013(5) 0.011(4)
C1 0.016(5) 0.043(6) 0.024(5) -0.016(4) 0.013(4) -0.005(4)
C15 0.023(5) 0.023(6) 0.060(7) -0.014(5) 0.012(5) 0.007(4)
C16 0.018(5) 0.026(5) 0.043(6) -0.009(5) 0.010(4) 0.011(4)
C21 0.026(5) 0.028(6) 0.022(5) -0.003(4) 0.006(4) 0.012(4)
C20 0.033(5) 0.028(6) 0.033(6) -0.007(4) 0.022(5) 0.009(4)
C19 0.018(5) 0.033(6) 0.030(5) -0.014(4) 0.008(4) 0.005(4)
C18 0.025(5) 0.052(7) 0.022(5) -0.001(5) 0.003(4) 0.012(5)
C17 0.027(5) 0.032(6) 0.031(6) 0.003(4) 0.013(4) 0.014(4)
C22 0.012(4) 0.026(5) 0.016(4) -0.003(4) 0.007(3) -0.006(4)
C23 0.019(4) 0.021(5) 0.019(5) 0.005(4) 0.007(4) 0.003(4)
C24 0.021(5) 0.042(6) 0.022(5) 0.006(5) 0.001(4) 0.010(4)
C25 0.025(5) 0.038(6) 0.019(5) 0.000(4) 0.008(4) -0.001(4)
C26 0.027(5) 0.034(6) 0.026(5) -0.008(4) 0.010(4) -0.003(4)
C27 0.025(5) 0.019(5) 0.017(5) 0.001(4) 0.009(4) 0.002(4)
C28 0.029(5) 0.019(5) 0.025(5) -0.003(4) 0.009(4) 0.005(4)
C29 0.022(5) 0.012(4) 0.025(5) 0.003(4) 0.010(4) 0.002(3)
C30 0.014(4) 0.019(5) 0.018(5) 0.000(4) 0.002(3) 0.007(3)
C31 0.023(5) 0.022(5) 0.027(5) 0.010(4) 0.011(4) 0.010(4)
C32 0.031(5) 0.031(6) 0.026(5) 0.014(4) 0.012(4) 0.015(4)
C33 0.020(5) 0.032(6) 0.026(5) -0.004(4) 0.003(4) 0.008(4)
C34 0.017(4) 0.024(5) 0.025(5) 0.000(4) 0.002(4) 0.006(4)
C35 0.018(4) 0.020(5) 0.016(4) 0.002(4) 0.006(4) 0.006(4)
C36 0.023(5) 0.014(5) 0.034(5) 0.006(4) 0.012(4) 0.005(4)
C37 0.014(4) 0.014(5) 0.031(5) 0.003(4) 0.002(4) 0.006(3)
C42 0.030(5) 0.022(5) 0.027(5) 0.004(4) -0.005(4) 0.009(4)
C41 0.026(5) 0.022(5) 0.048(7) -0.002(5) -0.005(5) 0.008(4)
C40 0.018(5) 0.032(6) 0.060(8) 0.013(6) 0.006(5) 0.003(4)
C39 0.026(5) 0.045(7) 0.044(7) 0.014(5) 0.014(5) 0.011(5)
C38 0.023(5) 0.030(6) 0.029(5) 0.002(4) 0.007(4) 0.010(4)
N1 0.019(4) 0.024(4) 0.035(5) 0.001(4) 0.008(4) 0.007(3)
N2 0.049(3) 0.035(3) 0.056(3) 0.013(3) 0.013(2) 0.009(2)
N3 0.016(4) 0.019(4) 0.026(4) 0.001(3) 0.006(3) 0.004(3)
N4 0.028(5) 0.016(4) 0.039(5) -0.001(4) -0.005(4) 0.011(4)
O1 0.044(5) 0.050(6) 0.068(6) -0.011(5) 0.012(4) 0.015(4)
O2 0.049(3) 0.035(3) 0.056(3) 0.013(3) 0.013(2) 0.009(2)
O3 0.049(3) 0.035(3) 0.056(3) 0.013(3) 0.013(2) 0.009(2)
O4 0.024(4) 0.028(4) 0.034(4) -0.006(3) 0.005(3) 0.003(3)
O5 0.047(5) 0.043(5) 0.035(4) 0.014(4) 0.021(4) 0.015(4)
O6 0.044(5) 0.015(4) 0.073(6) -0.001(4) 0.013(4) 0.003(3)
Bi1 0.01545(19) 0.0248(2) 0.0483(3) -0.01228(17) 0.00408(17) 0.00295(14)
Bi2 0.01756(18) 0.01444(18) 0.01913(18) -0.00027(13) 0.00516(13) 0.00153(13)

loop_
_atom_type_symbol
_atom_type_description
_atom_type_scat_dispersion_real
_atom_type_scat_dispersion_imag
_atom_type_scat_source
C C 0.0033 0.0016 'International Tables Vol C Tables 4.2.6.8 and 6.1.1.4'
N N 0.0061 0.0033 'International Tables Vol C Tables 4.2.6.8 and 6.1.1.4'
O O 0.0106 0.0060 'International Tables Vol C Tables 4.2.6.8 and 6.1.1.4'
Bi Bi -4.1077 10.2566 'International Tables Vol C Tables 4.2.6.8 and 6.1.1.4'
H H 0.0000 0.0000 'International Tables Vol C Tables 4.2.6.8 and 6.1.1.4'

loop_
_geom_angle_atom_site_label_1
_geom_angle_atom_site_label_2
_geom_angle_atom_site_label_3
_geom_angle
C13 C14 C9 119.7(9)
C13 C14 Bi1 124.5(7)
C9 C14 Bi1 115.7(7)
C14 C13 C12 120.7(10)
C14 C13 H13 119.6
C12 C13 H13 119.6
C11 C12 C13 119.7(10)
C11 C12 H12 120.2
C13 C12 H12 120.2
C12 C11 C10 120.5(9)
C12 C11 H11 119.7
C10 C11 H11 119.7
C11 C10 C9 120.2(10)
C11 C10 H10 119.9
C9 C10 H10 119.9
C14 C9 C10 119.1(9)
C14 C9 C8 121.8(9)
C10 C9 C8 118.8(9)
N1 C8 C9 113.2(8)
N1 C8 H8A 108.9
C9 C8 H8A 108.9
N1 C8 H8B 108.9
C9 C8 H8B 108.9
H8A C8 H8B 107.8
N1 C7 C6 111.3(8)
N1 C7 H7A 109.4
C6 C7 H7A 109.4
N1 C7 H7B 109.4
C6 C7 H7B 109.4
H7A C7 H7B 108.0
C1 C6 C5 119.4(9)
C1 C6 C7 118.5(9)
C5 C6 C7 122.1(10)
C6 C5 C4 122.1(11)
C6 C5 H5 118.9
C4 C5 H5 118.9
C3 C4 C5 117.6(11)
C3 C4 H4 121.2
C5 C4 H4 121.2
C4 C3 C2 122.9(10)
C4 C3 H3 118.6
C2 C3 H3 118.6
C3 C2 C1 117.3(11)
C3 C2 H2 121.4
C1 C2 H2 121.4
C6 C1 C2 120.7(10)
C6 C1 Bi1 115.5(7)
C2 C1 Bi1 123.8(8)
N1 C15 C16 114.9(8)
N1 C15 H15A 108.5
C16 C15 H15A 108.5
N1 C15 H15B 108.5
C16 C15 H15B 108.6
H15A C15 H15B 107.5
C17 C16 C21 119.5(9)
C17 C16 C15 121.2(10)
C21 C16 C15 119.3(9)
C20 C21 C16 119.8(9)
C20 C21 H21 120.1
C16 C21 H21 120.1
C19 C20 C21 120.3(9)
C19 C20 H20 119.8
C21 C20 H20 119.8
C20 C19 C18 119.3(9)
C20 C19 H19 120.3
C18 C19 H19 120.3
C19 C18 C17 121.4(9)
C19 C18 H18 119.3
C17 C18 H18 119.3
C16 C17 C18 119.7(10)
C16 C17 H17 120.2
C18 C17 H17 120.2
C27 C22 C23 120.1(8)
C27 C22 Bi2 115.1(6)
C23 C22 Bi2 124.8(6)
C24 C23 C22 119.4(9)
C24 C23 H23 120.3
C22 C23 H23 120.3
C25 C24 C23 120.3(9)
C25 C24 H24 119.9
C23 C24 H24 119.9
C24 C25 C26 120.7(9)
C24 C25 H25 119.7
C26 C25 H25 119.7
C25 C26 C27 119.1(9)
C25 C26 H26 120.5
C27 C26 H26 120.5
C22 C27 C26 120.4(8)
C22 C27 C28 119.0(8)
C26 C27 C28 120.6(8)
N3 C28 C27 108.1(7)
N3 C28 H28A 110.1
C27 C28 H28A 110.1
N3 C28 H28B 110.1
C27 C28 H28B 110.1
H28A C28 H28B 108.4
N3 C29 C30 110.5(7)
N3 C29 H29A 109.5
C30 C29 H29A 109.5
N3 C29 H29B 109.5
C30 C29 H29B 109.5
H29A C29 H29B 108.1
C35 C30 C31 119.4(8)
C35 C30 C29 120.2(8)
C31 C30 C29 120.2(8)
C32 C31 C30 120.0(9)
C32 C31 H31 120.0
C30 C31 H31 120.0
C31 C32 C33 120.8(9)
C31 C32 H32 119.6
C33 C32 H32 119.6
C32 C33 C34 119.8(9)
C32 C33 H33 120.1
C34 C33 H33 120.1
C35 C34 C33 119.2(9)
C35 C34 H34 120.4
C33 C34 H34 120.4
C34 C35 C30 120.8(8)
C34 C35 Bi2 122.6(7)
C30 C35 Bi2 116.4(6)
N3 C36 C37 114.2(7)
N3 C36 H36A 108.7
C37 C36 H36A 108.7
N3 C36 H36B 108.7
C37 C36 H36B 108.7
H36A C36 H36B 107.6
C42 C37 C38 118.8(9)
C42 C37 C36 119.7(9)
C38 C37 C36 121.5(8)
C37 C42 C41 120.1(10)
C37 C42 H42 119.9
C41 C42 H42 119.9
C40 C41 C42 120.6(10)
C40 C41 H41 119.7
C42 C41 H41 119.7
C39 C40 C41 118.7(10)
C39 C40 H40 120.7
C41 C40 H40 120.7
C40 C39 C38 121.9(10)
C40 C39 H39 119.1
C38 C39 H39 119.1
C39 C38 C37 119.9(10)
C39 C38 H38 120.1
C37 C38 H38 120.1
C7 N1 C15 111.9(8)
C7 N1 C8 109.6(8)
C15 N1 C8 108.7(7)
C7 N1 Bi1 103.0(6)
C15 N1 Bi1 116.6(6)
C8 N1 Bi1 106.8(5)
O1 N2 O3 123.3(10)
O1 N2 O2 117.3(11)
O3 N2 O2 119.2(10)
C28 N3 C29 109.9(7)
C28 N3 C36 112.5(7)
C29 N3 C36 109.3(7)
C28 N3 Bi2 102.8(5)
C29 N3 Bi2 107.7(5)
C36 N3 Bi2 114.3(5)
O4 N4 O6 118.8(9)
O4 N4 O5 120.4(8)
O6 N4 O5 120.7(9)
N2 O1 Bi1 108.5(7)
N4 O4 Bi2 110.0(5)
C14 Bi1 C1 93.4(3)
C14 Bi1 O1 89.2(3)
C1 Bi1 O1 80.3(4)
C14 Bi1 N1 75.9(3)
C1 Bi1 N1 72.3(3)
O1 Bi1 N1 147.7(3)
C22 Bi2 C35 96.6(3)
C22 Bi2 O4 90.4(3)
C35 Bi2 O4 81.7(3)
C22 Bi2 N3 72.5(3)
C35 Bi2 N3 73.8(3)
O4 Bi2 N3 147.9(2)

loop_
_geom_bond_atom_site_label_1
_geom_bond_atom_site_label_2
_geom_bond_distance
C14 C13 1.377(14)
C14 C9 1.387(14)
C14 Bi1 2.230(9)
C13 C12 1.394(14)
C13 H13 0.9300
C12 C11 1.358(15)
C12 H12 0.9300
C11 C10 1.383(15)
C11 H11 0.9300
C10 C9 1.400(13)
C10 H10 0.9300
C9 C8 1.507(14)
C8 N1 1.503(12)
C8 H8A 0.9700
C8 H8B 0.9700
C7 N1 1.477(13)
C7 C6 1.503(13)
C7 H7A 0.9700
C7 H7B 0.9700
C6 C1 1.370(14)
C6 C5 1.382(14)
C5 C4 1.388(15)
C5 H5 0.9300
C4 C3 1.369(17)
C4 H4 0.9300
C3 C2 1.398(16)
C3 H3 0.9300
C2 C1 1.417(13)
C2 H2 0.9300
C1 Bi1 2.275(9)
C15 N1 1.496(11)
C15 C16 1.514(13)
C15 H15A 0.9700
C15 H15B 0.9700
C16 C17 1.378(14)
C16 C21 1.398(14)
C21 C20 1.392(13)
C21 H21 0.9300
C20 C19 1.373(14)
C20 H20 0.9300
C19 C18 1.374(14)
C19 H19 0.9300
C18 C17 1.381(14)
C18 H18 0.9300
C17 H17 0.9300
C22 C27 1.373(12)
C22 C23 1.393(12)
C22 Bi2 2.242(8)
C23 C24 1.390(13)
C23 H23 0.9300
C24 C25 1.370(14)
C24 H24 0.9300
C25 C26 1.388(13)
C25 H25 0.9300
C26 C27 1.397(13)
C26 H26 0.9300
C27 C28 1.521(12)
C28 N3 1.489(11)
C28 H28A 0.9700
C28 H28B 0.9700
C29 N3 1.495(11)
C29 C30 1.503(12)
C29 H29A 0.9700
C29 H29B 0.9700
C30 C35 1.386(12)
C30 C31 1.396(12)
C31 C32 1.362(13)
C31 H31 0.9300
C32 C33 1.388(13)
C32 H32 0.9300
C33 C34 1.395(13)
C33 H33 0.9300
C34 C35 1.379(12)
C34 H34 0.9300
C35 Bi2 2.251(8)
C36 N3 1.498(11)
C36 C37 1.506(12)
C36 H36A 0.9700
C36 H36B 0.9700
C37 C42 1.381(13)
C37 C38 1.397(13)
C42 C41 1.392(14)
C42 H42 0.9300
C41 C40 1.387(15)
C41 H41 0.9300
C40 C39 1.360(16)
C40 H40 0.9300
C39 C38 1.377(14)
C39 H39 0.9300
C38 H38 0.9300
N1 Bi1 2.473(8)
N2 O1 1.190(12)
N2 O3 1.213(12)
N2 O2 1.288(12)
N3 Bi2 2.453(7)
N4 O4 1.228(10)
N4 O6 1.244(10)
N4 O5 1.262(11)
O1 Bi1 2.377(8)
O4 Bi2 2.420(6)

loop_
_geom_torsion_atom_site_label_1
_geom_torsion_atom_site_label_2
_geom_torsion_atom_site_label_3
_geom_torsion_atom_site_label_4
_geom_torsion
C9 C14 C13 C12 1.2(14)
Bi1 C14 C13 C12 178.6(7)
C14 C13 C12 C11 -2.7(14)
C13 C12 C11 C10 1.7(14)
C12 C11 C10 C9 0.8(14)
C13 C14 C9 C10 1.2(13)
Bi1 C14 C9 C10 -176.4(7)
C13 C14 C9 C8 -172.6(8)
Bi1 C14 C9 C8 9.8(11)
C11 C10 C9 C14 -2.2(13)
C11 C10 C9 C8 171.7(9)
C14 C9 C8 N1 -27.1(12)
C10 C9 C8 N1 159.1(8)
N1 C7 C6 C1 -34.7(12)
N1 C7 C6 C5 146.0(9)
C1 C6 C5 C4 1.0(15)
C7 C6 C5 C4 -179.7(9)
C6 C5 C4 C3 0.1(15)
C5 C4 C3 C2 -1.2(16)
C4 C3 C2 C1 1.2(15)
C5 C6 C1 C2 -0.9(14)
C7 C6 C1 C2 179.7(9)
C5 C6 C1 Bi1 179.3(7)
C7 C6 C1 Bi1 -0.1(11)
C3 C2 C1 C6 -0.1(14)
C3 C2 C1 Bi1 179.7(7)
N1 C15 C16 C17 89.7(11)
N1 C15 C16 C21 -93.5(11)
C17 C16 C21 C20 0.3(14)
C15 C16 C21 C20 -176.5(8)
C16 C21 C20 C19 -2.3(14)
C21 C20 C19 C18 2.7(14)
C20 C19 C18 C17 -1.1(15)
C21 C16 C17 C18 1.2(14)
C15 C16 C17 C18 177.9(9)
C19 C18 C17 C16 -0.8(15)
C27 C22 C23 C24 -0.6(13)
Bi2 C22 C23 C24 177.1(6)
C22 C23 C24 C25 0.9(14)
C23 C24 C25 C26 0.0(14)
C24 C25 C26 C27 -1.2(14)
C23 C22 C27 C26 -0.7(13)
Bi2 C22 C27 C26 -178.5(7)
C23 C22 C27 C28 177.8(8)
Bi2 C22 C27 C28 0.0(10)
C25 C26 C27 C22 1.6(14)
C25 C26 C27 C28 -176.9(8)
C22 C27 C28 N3 -36.4(11)
C26 C27 C28 N3 142.1(8)
N3 C29 C30 C35 -32.8(11)
N3 C29 C30 C31 152.2(7)
C35 C30 C31 C32 0.7(13)
C29 C30 C31 C32 175.6(8)
C30 C31 C32 C33 -0.9(13)
C31 C32 C33 C34 0.4(14)
C32 C33 C34 C35 0.3(13)
C33 C34 C35 C30 -0.6(13)
C33 C34 C35 Bi2 174.4(6)
C31 C30 C35 C34 0.1(12)
C29 C30 C35 C34 -174.9(8)
C31 C30 C35 Bi2 -175.1(6)
C29 C30 C35 Bi2 9.9(10)
N3 C36 C37 C42 -91.4(10)
N3 C36 C37 C38 89.0(10)
C38 C37 C42 C41 -0.8(13)
C36 C37 C42 C41 179.5(8)
C37 C42 C41 C40 -0.4(14)
C42 C41 C40 C39 0.5(15)
C41 C40 C39 C38 0.5(15)
C40 C39 C38 C37 -1.6(15)
C42 C37 C38 C39 1.7(13)
C36 C37 C38 C39 -178.6(8)
C6 C7 N1 C15 172.1(8)
C6 C7 N1 C8 -67.3(10)
C6 C7 N1 Bi1 46.1(8)
C16 C15 N1 C7 -62.4(12)
C16 C15 N1 C8 176.5(9)
C16 C15 N1 Bi1 55.8(11)
C9 C8 N1 C7 138.0(8)
C9 C8 N1 C15 -99.5(9)
C9 C8 N1 Bi1 27.2(9)
C27 C28 N3 C29 -65.9(9)
C27 C28 N3 C36 172.0(7)
C27 C28 N3 Bi2 48.5(7)
C30 C29 N3 C28 147.2(7)
C30 C29 N3 C36 -88.8(8)
C30 C29 N3 Bi2 35.9(8)
C37 C36 N3 C28 -88.7(9)
C37 C36 N3 C29 148.9(8)
C37 C36 N3 Bi2 28.1(9)
O3 N2 O1 Bi1 16.3(14)
O2 N2 O1 Bi1 -159.0(7)
O6 N4 O4 Bi2 165.9(6)
O5 N4 O4 Bi2 -13.0(10)
